data_4344713
loop_
_publ_author_name
'Zheng, Xin'
'Zhang, Zaichao'
'Tan, Gengwen'
'Wang, Xinping'

_publ_section_title
;
 An Aliphatic Solvent-Soluble Lithium Salt of the Perhalogenated Weakly
 Coordinating Anion [Al(OC(CCl3)(CF3)2)4](.).
;
_journal_issue 3
_journal_name_full 'Inorganic chemistry'
_journal_page_first 1008
_journal_page_last 1010
_journal_paper_doi 10.1021/acs.inorgchem.5b02674
_journal_volume 55
_journal_year 2016
_chemical_formula_moiety 'C16 Al F36 Li O4'
_chemical_formula_sum 'C16 Al F36 Li O4'
_chemical_formula_weight 974.08
_chemical_name_systematic
; 
 ? 
;
_space_group_IT_number 19
_symmetry_cell_setting orthorhombic
_symmetry_space_group_name_Hall 'P 2ac 2ab'
_symmetry_space_group_name_H-M 'P 21 21 21'
_atom_sites_solution_hydrogens none
_atom_sites_solution_primary direct
_atom_sites_solution_secondary difmap
_audit_creation_method SHELXL-97
_cell_angle_alpha 90.00
_cell_angle_beta 90.00
_cell_angle_gamma 90.00
_cell_formula_units_Z 4
_cell_length_a 9.988(3)
_cell_length_b 13.495(4)
_cell_length_c 21.085(7)
_cell_measurement_reflns_used 4696
_cell_measurement_temperature 123(2)
_cell_measurement_theta_max 27.02
_cell_measurement_theta_min 2.45
_cell_volume 2842.0(15)
_computing_cell_refinement 'Bruker SAINT'
_computing_data_collection 'Bruker APEX DUO'
_computing_data_reduction 'Bruker SAINT'
_computing_molecular_graphics 'Bruker SHELXTL'
_computing_publication_material 'Bruker SHELXTL'
_computing_structure_refinement 'SHELXL-97 (Sheldrick, 2008)'
_computing_structure_solution 'SHELXS-97 (Sheldrick, 2008)'
_diffrn_ambient_temperature 123(2)
_diffrn_measured_fraction_theta_full 0.998
_diffrn_measured_fraction_theta_max 0.998
_diffrn_measurement_device_type 'CCD area detector'
_diffrn_measurement_method 'phi and omega scans'
_diffrn_radiation_monochromator graphite
_diffrn_radiation_source 'fine-focus sealed tube'
_diffrn_radiation_type MoK\a
_diffrn_radiation_wavelength 0.71073
_diffrn_reflns_av_R_equivalents 0.0727
_diffrn_reflns_av_sigmaI/netI 0.0918
_diffrn_reflns_limit_h_max 11
_diffrn_reflns_limit_h_min -12
_diffrn_reflns_limit_k_max 16
_diffrn_reflns_limit_k_min -17
_diffrn_reflns_limit_l_max 27
_diffrn_reflns_limit_l_min -27
_diffrn_reflns_number 18425
_diffrn_reflns_theta_full 27.47
_diffrn_reflns_theta_max 27.47
_diffrn_reflns_theta_min 1.79
_exptl_absorpt_coefficient_mu 0.338
_exptl_absorpt_correction_T_max 0.9203
_exptl_absorpt_correction_T_min 0.8996
_exptl_absorpt_correction_type multi-scan
_exptl_absorpt_process_details 'SADABS (Bruker, 2000)'
_exptl_crystal_colour colorless
_exptl_crystal_density_diffrn 2.277
_exptl_crystal_density_method 'not measured'
_exptl_crystal_description block
_exptl_crystal_F_000 1872
_exptl_crystal_size_max 0.32
_exptl_crystal_size_mid 0.27
_exptl_crystal_size_min 0.25
_refine_diff_density_max 1.259
_refine_diff_density_min -0.585
_refine_diff_density_rms 0.131
_refine_ls_abs_structure_details 'Flack H D (1983), Acta Cryst. A39, 876-881'
_refine_ls_abs_structure_Flack 0.7(5)
_refine_ls_extinction_method none
_refine_ls_goodness_of_fit_ref 1.055
_refine_ls_hydrogen_treatment none
_refine_ls_matrix_type full
_refine_ls_number_parameters 513
_refine_ls_number_reflns 6486
_refine_ls_number_restraints 180
_refine_ls_restrained_S_all 1.091
_refine_ls_R_factor_all 0.1311
_refine_ls_R_factor_gt 0.0757
_refine_ls_shift/su_max 0.002
_refine_ls_shift/su_mean 0.000
_refine_ls_structure_factor_coef Fsqd
_refine_ls_weighting_details 'calc w=1/[\s^2^(Fo^2^)+(0.1264P)^2^+0.7408P] where P=(Fo^2^+2Fc^2^)/3'
_refine_ls_weighting_scheme calc
_refine_ls_wR_factor_gt 0.1952
_refine_ls_wR_factor_ref 0.2225
_reflns_number_gt 3981
_reflns_number_total 6486
_reflns_threshold_expression >2sigma(I)
_cod_data_source_file ic5b02674_si_002.cif
_cod_data_source_block 2
_cod_depositor_comments
;
The following automatic conversions were performed:

'_symmetry_cell_setting' value 'Orthorhombic' changed to
'orthorhombic' according to
/usr/data/users/saulius/crontab/automatic-downloads/current/ACS/lib/dictionaries/cif_core.dic
dictionary named 'cif_core.dic' version 2.4.2 from 2011-04-26.

Automatic conversion script
Id: cif_fix_values 4268 2015-11-12 08:31:59Z antanas 
;
_cod_original_cell_volume 2842.0(16)
_cod_original_sg_symbol_H-M 'P2(1)2(1)2(1) '
_cod_database_code 4344713

loop_
_symmetry_equiv_pos_as_xyz
'x, y, z'
'-x+1/2, -y, z+1/2'
'-x, y+1/2, -z+1/2'
'x+1/2, -y+1/2, -z'

loop_
_atom_site_label
_atom_site_type_symbol
_atom_site_fract_x
_atom_site_fract_y
_atom_site_fract_z
_atom_site_U_iso_or_equiv
_atom_site_adp_type
_atom_site_occupancy
_atom_site_symmetry_multiplicity
_atom_site_calc_flag
_atom_site_refinement_flags
_atom_site_disorder_assembly
_atom_site_disorder_group
Li1 Li 0.9188(12) 0.4391(9) 0.0677(6) 0.031(3) Uani 1 1 d . . .
C5 C 0.7631(7) 0.6780(5) 0.1565(3) 0.0212(14) Uani 1 1 d . . .
C6 C 0.7000(9) 0.7771(6) 0.1357(4) 0.041(2) Uani 1 1 d . . .
F10 F 0.7950(6) 0.8505(3) 0.1374(3) 0.0569(15) Uani 1 1 d . . .
F11 F 0.5991(5) 0.8009(3) 0.1733(3) 0.0493(13) Uani 1 1 d . . .
F12 F 0.6586(5) 0.7717(3) 0.0763(2) 0.0469(12) Uani 1 1 d . . .
C7 C 0.7776(9) 0.6745(6) 0.2290(4) 0.040(2) Uani 1 1 d . . .
F13 F 0.8639(5) 0.6033(3) 0.2460(2) 0.0453(12) Uani 1 1 d . . .
F14 F 0.6614(5) 0.6570(4) 0.2566(2) 0.0446(12) Uani 1 1 d . . .
F15 F 0.8264(6) 0.7616(3) 0.2515(2) 0.0509(14) Uani 1 1 d . . .
C8 C 0.9052(8) 0.6678(5) 0.1256(4) 0.0346(18) Uani 1 1 d . . .
F16 F 0.9051(5) 0.6952(4) 0.0659(2) 0.0433(12) Uani 1 1 d . . .
F17 F 0.9983(5) 0.7163(3) 0.1570(2) 0.0414(12) Uani 1 1 d . . .
F18 F 0.9414(4) 0.5686(3) 0.1257(2) 0.0334(10) Uani 1 1 d . . .
C10 C 0.3486(9) 0.5516(6) 0.1659(4) 0.027(2) Uiso 0.661(8) 1 d PD A 1
F19 F 0.4139(10) 0.4924(7) 0.2071(4) 0.049(3) Uiso 0.661(8) 1 d PD A 1
F20 F 0.2203(8) 0.5552(8) 0.1860(4) 0.037(4) Uiso 0.661(8) 1 d PD A 1
F21 F 0.3966(7) 0.6435(5) 0.1690(3) 0.0372(18) Uiso 0.661(8) 1 d PD A 1
C11 C 0.2637(8) 0.4214(6) 0.0896(4) 0.020(2) Uiso 0.661(8) 1 d PD . 1
F22 F 0.1354(6) 0.4519(6) 0.0857(4) 0.032(2) Uiso 0.661(8) 1 d PD . 1
F23 F 0.2925(8) 0.3697(5) 0.0368(4) 0.037(2) Uiso 0.661(8) 1 d PD . 1
F24 F 0.2674(7) 0.3611(5) 0.1401(3) 0.0359(17) Uiso 0.661(8) 1 d PD . 1
C12 C 0.3209(8) 0.5915(6) 0.0497(4) 0.024(2) Uiso 0.661(8) 1 d PD A 1
F25 F 0.4263(8) 0.6567(6) 0.0453(4) 0.039(2) Uiso 0.661(8) 1 d PD A 1
F26 F 0.2171(8) 0.6481(6) 0.0749(4) 0.041(3) Uiso 0.661(8) 1 d PD A 1
F27 F 0.2900(7) 0.5510(5) -0.0068(3) 0.0360(17) Uiso 0.661(8) 1 d PD A 1
C10' C 0.3190(12) 0.4914(10) 0.1670(5) 0.037(5) Uiso 0.339(8) 1 d PD A 2
F19' F 0.4228(14) 0.5153(12) 0.2051(6) 0.029(5) Uiso 0.339(8) 1 d PD A 2
F20' F 0.2113(16) 0.5430(15) 0.1852(9) 0.060(13) Uiso 0.339(8) 1 d PD A 2
F21' F 0.2880(16) 0.3948(9) 0.1758(7) 0.061(5) Uiso 0.339(8) 1 d PD A 2
C11' C 0.2622(11) 0.4514(9) 0.0532(6) 0.039(6) Uiso 0.339(8) 1 d PD . 2
F22' F 0.1339(9) 0.4570(10) 0.0688(7) 0.025(4) Uiso 0.339(8) 1 d PD . 2
F23' F 0.2976(12) 0.3565(7) 0.0542(6) 0.024(4) Uiso 0.339(8) 1 d PD . 2
F24' F 0.2695(14) 0.4878(11) -0.0062(5) 0.049(4) Uiso 0.339(8) 1 d PD . 2
C12' C 0.3433(13) 0.6199(8) 0.0813(6) 0.043(6) Uiso 0.339(8) 1 d PD A 2
F25' F 0.4177(12) 0.6456(9) 0.0281(5) 0.022(3) Uiso 0.339(8) 1 d PD A 2
F26' F 0.2124(10) 0.6394(9) 0.0598(6) 0.020(4) Uiso 0.339(8) 1 d PD A 2
F27' F 0.3827(13) 0.6750(9) 0.1322(6) 0.044(4) Uiso 0.339(8) 1 d PD A 2
Al1 Al 0.65261(18) 0.50058(13) 0.09273(8) 0.0175(4) Uani 1 1 d . . .
C1 C 0.7515(7) 0.3157(5) 0.1572(3) 0.0203(13) Uani 1 1 d . . .
C2 C 0.6170(8) 0.2592(5) 0.1555(4) 0.0353(18) Uani 1 1 d . . .
C3 C 0.7854(9) 0.3548(6) 0.2251(4) 0.0346(18) Uani 1 1 d . . .
C4 C 0.8663(9) 0.2472(5) 0.1334(4) 0.0342(18) Uani 1 1 d . . .
C9 C 0.3578(5) 0.5097(4) 0.0975(3) 0.0222(13) Uani 1 1 d D . .
C13 C 0.7510(7) 0.4966(5) -0.0412(3) 0.0200(13) Uani 1 1 d . . .
C14 C 0.7452(10) 0.3813(6) -0.0503(4) 0.040(2) Uani 1 1 d . . .
C15 C 0.8870(9) 0.5335(6) -0.0648(3) 0.039(2) Uani 1 1 d . . .
C16 C 0.6344(9) 0.5441(6) -0.0775(4) 0.0382(19) Uani 1 1 d . . .
F1 F 0.6339(5) 0.1676(3) 0.1799(2) 0.0472(13) Uani 1 1 d . . .
F2 F 0.5255(5) 0.3048(4) 0.1911(3) 0.0490(13) Uani 1 1 d . . .
F3 F 0.5719(5) 0.2492(3) 0.0978(2) 0.0463(12) Uani 1 1 d . . .
F4 F 0.9084(5) 0.3844(3) 0.2282(2) 0.0416(11) Uani 1 1 d . . .
F5 F 0.7668(6) 0.2839(3) 0.2683(2) 0.0520(14) Uani 1 1 d . . .
F6 F 0.7028(5) 0.4285(3) 0.2397(2) 0.0424(12) Uani 1 1 d . . .
F7 F 0.8265(5) 0.1937(3) 0.0848(2) 0.0468(12) Uani 1 1 d . . .
F8 F 0.9700(5) 0.3040(3) 0.1136(2) 0.0418(12) Uani 1 1 d . . .
F9 F 0.9124(5) 0.1894(3) 0.1782(2) 0.0434(12) Uani 1 1 d . . .
F28 F 0.6384(6) 0.3422(3) -0.0200(2) 0.0517(14) Uani 1 1 d . . .
F29 F 0.8568(7) 0.3427(3) -0.0228(3) 0.0604(16) Uani 1 1 d . . .
F30 F 0.7409(7) 0.3538(3) -0.1094(2) 0.068(2) Uani 1 1 d . . .
F31 F 0.9216(6) 0.4957(4) -0.1209(2) 0.0565(14) Uani 1 1 d . . .
F32 F 0.8852(6) 0.6328(4) -0.0692(3) 0.0568(15) Uani 1 1 d . . .
F33 F 0.9834(5) 0.5104(4) -0.0236(3) 0.0554(14) Uani 1 1 d . . .
F34 F 0.5214(5) 0.4968(5) -0.0668(2) 0.0588(14) Uani 1 1 d . . .
F35 F 0.6576(6) 0.5471(4) -0.1394(2) 0.0609(16) Uani 1 1 d . . .
F36 F 0.6190(7) 0.6378(4) -0.0573(2) 0.0576(15) Uani 1 1 d . . .
O1 O 0.7487(5) 0.3969(3) 0.1165(2) 0.0222(10) Uani 1 1 d . . .
O2 O 0.6829(5) 0.6022(3) 0.1378(2) 0.0259(11) Uani 1 1 d . . .
O3 O 0.4854(5) 0.4768(3) 0.0863(2) 0.0267(11) Uani 1 1 d D A .
O4 O 0.7460(5) 0.5153(3) 0.0231(2) 0.0226(10) Uani 1 1 d . . .

loop_
_atom_site_aniso_label
_atom_site_aniso_U_11
_atom_site_aniso_U_22
_atom_site_aniso_U_33
_atom_site_aniso_U_23
_atom_site_aniso_U_13
_atom_site_aniso_U_12
Li1 0.019(6) 0.030(6) 0.043(7) -0.004(5) 0.001(5) 0.008(5)
C5 0.018(3) 0.017(3) 0.029(3) -0.006(2) 0.001(3) -0.001(3)
C6 0.043(5) 0.024(4) 0.055(5) -0.002(4) 0.000(4) -0.004(3)
F10 0.056(3) 0.013(2) 0.102(4) 0.007(2) -0.007(3) -0.011(2)
F11 0.035(3) 0.029(2) 0.084(4) -0.012(2) 0.003(3) 0.015(2)
F12 0.052(3) 0.033(2) 0.056(3) 0.022(2) -0.015(3) -0.001(2)
C7 0.045(5) 0.034(4) 0.039(4) -0.011(3) -0.001(4) -0.003(4)
F13 0.057(3) 0.039(3) 0.040(3) 0.001(2) -0.016(2) 0.013(2)
F14 0.047(3) 0.050(3) 0.037(3) -0.005(2) 0.012(2) -0.002(2)
F15 0.067(4) 0.036(3) 0.050(3) -0.025(2) -0.005(3) -0.010(2)
C8 0.032(4) 0.028(4) 0.044(5) 0.000(3) -0.005(4) -0.004(3)
F16 0.048(3) 0.045(3) 0.037(2) -0.001(2) 0.013(2) -0.016(2)
F17 0.029(2) 0.032(2) 0.064(3) -0.019(2) -0.003(2) -0.012(2)
F18 0.021(2) 0.027(2) 0.053(3) -0.0113(19) -0.0029(18) 0.0027(17)
Al1 0.0201(9) 0.0108(8) 0.0215(9) 0.0008(7) 0.0000(7) 0.0005(8)
C1 0.019(3) 0.020(3) 0.022(3) 0.006(2) -0.003(3) 0.005(3)
C2 0.035(5) 0.024(4) 0.047(5) 0.012(3) -0.005(4) 0.000(3)
C3 0.047(5) 0.025(4) 0.032(4) -0.001(3) -0.002(4) 0.002(4)
C4 0.042(5) 0.016(3) 0.045(5) 0.001(3) 0.000(4) 0.004(3)
C9 0.013(3) 0.013(3) 0.040(4) -0.005(3) 0.001(3) -0.005(3)
C13 0.028(3) 0.025(3) 0.007(2) 0.004(2) 0.003(2) 0.006(3)
C14 0.065(6) 0.022(3) 0.033(4) -0.001(3) -0.001(4) 0.000(4)
C15 0.057(6) 0.037(4) 0.022(3) 0.002(3) 0.008(4) -0.011(4)
C16 0.038(5) 0.051(5) 0.026(4) 0.000(3) -0.002(3) 0.010(4)
F1 0.061(3) 0.017(2) 0.064(3) 0.019(2) -0.008(3) -0.011(2)
F2 0.029(3) 0.042(3) 0.076(4) 0.020(3) 0.007(2) -0.002(2)
F3 0.046(3) 0.037(3) 0.056(3) 0.008(2) -0.020(3) -0.012(2)
F4 0.046(3) 0.031(2) 0.048(3) -0.006(2) -0.017(2) -0.005(2)
F5 0.083(4) 0.038(3) 0.036(2) 0.016(2) -0.004(3) -0.002(3)
F6 0.063(3) 0.027(2) 0.038(2) -0.0061(19) 0.002(2) 0.011(2)
F7 0.065(3) 0.029(2) 0.047(3) -0.015(2) -0.003(2) 0.006(2)
F8 0.034(3) 0.033(2) 0.058(3) 0.010(2) 0.006(2) 0.006(2)
F9 0.041(3) 0.031(2) 0.058(3) 0.013(2) -0.006(2) 0.015(2)
F28 0.087(4) 0.024(2) 0.044(3) 0.001(2) 0.007(3) -0.024(3)
F29 0.086(4) 0.030(3) 0.065(3) 0.006(2) 0.017(3) 0.032(3)
F30 0.139(6) 0.032(3) 0.034(3) -0.011(2) 0.015(3) -0.020(3)
F31 0.060(3) 0.069(3) 0.040(3) -0.010(3) 0.025(2) -0.009(3)
F32 0.075(4) 0.035(3) 0.060(3) 0.009(2) 0.018(3) -0.025(3)
F33 0.025(2) 0.080(4) 0.061(3) -0.003(3) 0.002(2) -0.003(3)
F34 0.031(3) 0.089(4) 0.056(3) 0.004(3) -0.007(2) -0.007(3)
F35 0.076(4) 0.083(4) 0.024(2) 0.015(2) -0.003(2) 0.022(3)
F36 0.080(4) 0.036(3) 0.056(3) 0.010(2) -0.002(3) 0.026(3)
O1 0.028(3) 0.0086(19) 0.030(2) 0.0028(17) 0.004(2) -0.0024(19)
O2 0.031(3) 0.012(2) 0.035(3) -0.0082(19) -0.002(2) -0.0060(19)
O3 0.017(2) 0.022(2) 0.041(3) -0.007(2) 0.003(2) 0.0033(19)
O4 0.029(3) 0.017(2) 0.022(2) -0.0014(17) -0.0015(19) -0.002(2)

loop_
_atom_type_symbol
_atom_type_description
_atom_type_scat_dispersion_real
_atom_type_scat_dispersion_imag
_atom_type_scat_source
C C 0.0033 0.0016 'International Tables Vol C Tables 4.2.6.8 and 6.1.1.4'
Al Al 0.0645 0.0514 'International Tables Vol C Tables 4.2.6.8 and 6.1.1.4'
Li Li -0.0003 0.0001 'International Tables Vol C Tables 4.2.6.8 and 6.1.1.4'
O O 0.0106 0.0060 'International Tables Vol C Tables 4.2.6.8 and 6.1.1.4'
F F 0.0171 0.0103 'International Tables Vol C Tables 4.2.6.8 and 6.1.1.4'

loop_
_geom_angle_atom_site_label_1
_geom_angle_atom_site_label_2
_geom_angle_atom_site_label_3
_geom_angle
_geom_angle_site_symmetry_1
_geom_angle_site_symmetry_3
O1 Li1 F8 74.6(5) . .
O1 Li1 F18 91.5(5) . .
F8 Li1 F18 114.4(6) . .
O1 Li1 F22' 147.4(8) . 1_655
F8 Li1 F22' 81.5(6) . 1_655
F18 Li1 F22' 78.4(6) . 1_655
O1 Li1 F22 138.0(7) . 1_655
F8 Li1 F22 75.7(5) . 1_655
F18 Li1 F22 74.6(5) . 1_655
F22' Li1 F22 9.5(4) 1_655 1_655
O1 Li1 O4 72.5(4) . .
F8 Li1 O4 141.0(7) . .
F18 Li1 O4 86.9(4) . .
F22' Li1 O4 136.6(7) 1_655 .
F22 Li1 O4 143.2(7) 1_655 .
O1 Li1 F33 141.3(7) . .
F8 Li1 F33 133.5(6) . .
F18 Li1 F33 96.3(5) . .
F22' Li1 F33 71.1(6) 1_655 .
F22 Li1 F33 80.3(5) 1_655 .
O4 Li1 F33 70.2(4) . .
O1 Li1 F29 92.0(5) . .
F8 Li1 F29 87.7(5) . .
F18 Li1 F29 157.8(6) . .
F22' Li1 F29 109.1(6) 1_655 .
F22 Li1 F29 115.7(6) 1_655 .
O4 Li1 F29 73.3(4) . .
F33 Li1 F29 67.9(4) . .
O1 Li1 Al1 38.4(2) . .
F8 Li1 Al1 113.0(5) . .
F18 Li1 Al1 75.8(4) . .
F22' Li1 Al1 153.8(7) 1_655 .
F22 Li1 Al1 150.0(6) 1_655 .
O4 Li1 Al1 38.1(2) . .
F33 Li1 Al1 107.7(5) . .
F29 Li1 Al1 93.7(4) . .
O2 C5 C7 108.8(6) . .
O2 C5 C6 109.3(6) . .
C7 C5 C6 110.4(6) . .
O2 C5 C8 110.3(5) . .
C7 C5 C8 109.0(6) . .
C6 C5 C8 109.1(6) . .
F12 C6 F11 110.1(8) . .
F12 C6 F10 106.4(7) . .
F11 C6 F10 109.6(6) . .
F12 C6 C5 110.5(6) . .
F11 C6 C5 110.5(7) . .
F10 C6 C5 109.7(7) . .
F14 C7 F13 108.6(7) . .
F14 C7 F15 108.4(6) . .
F13 C7 F15 107.2(7) . .
F14 C7 C5 111.2(7) . .
F13 C7 C5 110.4(6) . .
F15 C7 C5 110.8(7) . .
F16 C8 F17 110.1(6) . .
F16 C8 F18 105.8(6) . .
F17 C8 F18 107.2(6) . .
F16 C8 C5 111.9(7) . .
F17 C8 C5 112.8(6) . .
F18 C8 C5 108.7(6) . .
C8 F18 Li1 139.3(6) . .
F21 C10 F19 110.2(8) . .
F21 C10 F20 107.0(8) . .
F19 C10 F20 106.1(7) . .
F21 C10 C9 111.3(6) . .
F19 C10 C9 110.8(7) . .
F20 C10 C9 111.1(7) . .
F24 C11 F23 109.7(7) . .
F24 C11 F22 105.1(7) . .
F23 C11 F22 108.1(7) . .
F24 C11 C9 111.8(6) . .
F23 C11 C9 111.3(6) . .
F22 C11 C9 110.7(6) . .
C11 F22 Li1 156.9(7) . 1_455
F27 C12 F25 112.0(7) . .
F27 C12 F26 112.9(7) . .
F25 C12 F26 104.2(7) . .
F27 C12 C9 110.1(6) . .
F25 C12 C9 108.7(6) . .
F26 C12 C9 108.8(6) . .
F20' C10' F19' 108.8(11) . .
F20' C10' F21' 106.2(11) . .
F19' C10' F21' 108.9(11) . .
F20' C10' C9 113.2(11) . .
F19' C10' C9 109.6(9) . .
F21' C10' C9 110.1(10) . .
F22' C11' F23' 107.9(10) . .
F22' C11' F24' 105.2(10) . .
F23' C11' F24' 110.6(11) . .
F22' C11' C9 114.7(10) . .
F23' C11' C9 108.5(9) . .
F24' C11' C9 110.0(9) . .
C11' F22' Li1 162.2(11) . 1_455
F27' C12' F25' 110.1(10) . .
F27' C12' F26' 114.7(10) . .
F25' C12' F26' 101.0(9) . .
F27' C12' C9 109.1(9) . .
F25' C12' C9 111.8(9) . .
F26' C12' C9 109.9(9) . .
O2 Al1 O3 111.8(2) . .
O2 Al1 O4 106.4(2) . .
O3 Al1 O4 118.5(2) . .
O2 Al1 O1 112.6(2) . .
O3 Al1 O1 113.9(2) . .
O4 Al1 O1 92.2(2) . .
O2 Al1 Li1 100.0(3) . .
O3 Al1 Li1 148.0(3) . .
O4 Al1 Li1 51.5(3) . .
O1 Al1 Li1 46.6(3) . .
O1 C1 C2 110.9(5) . .
O1 C1 C4 106.5(5) . .
C2 C1 C4 109.9(6) . .
O1 C1 C3 107.6(5) . .
C2 C1 C3 112.1(6) . .
C4 C1 C3 109.6(6) . .
F3 C2 F2 109.7(7) . .
F3 C2 F1 107.6(6) . .
F2 C2 F1 107.1(6) . .
F3 C2 C1 111.9(6) . .
F2 C2 C1 110.9(6) . .
F1 C2 C1 109.5(6) . .
F4 C3 F6 110.3(6) . .
F4 C3 F5 108.6(7) . .
F6 C3 F5 107.0(6) . .
F4 C3 C1 110.9(7) . .
F6 C3 C1 109.3(6) . .
F5 C3 C1 110.7(6) . .
F9 C4 F7 110.0(6) . .
F9 C4 F8 106.9(7) . .
F7 C4 F8 107.5(6) . .
F9 C4 C1 112.4(6) . .
F7 C4 C1 110.8(7) . .
F8 C4 C1 109.0(5) . .
O3 C9 C11 107.5(5) . .
O3 C9 C12' 111.4(6) . .
C11 C9 C12' 132.5(7) . .
O3 C9 C10' 110.2(6) . .
C11 C9 C10' 79.8(6) . .
C12' C9 C10' 110.2(7) . .
O3 C9 C12 110.1(5) . .
C11 C9 C12 110.0(5) . .
C12' C9 C12 30.2(5) . .
C10' C9 C12 132.8(7) . .
O3 C9 C11' 107.8(6) . .
C11 C9 C11' 32.8(5) . .
C12' C9 C11' 107.5(6) . .
C10' C9 C11' 109.7(7) . .
C12 C9 C11' 79.8(6) . .
O3 C9 C10 109.4(5) . .
C11 C9 C10 110.4(5) . .
C12' C9 C10 81.3(6) . .
C10' C9 C10 32.5(5) . .
C12 C9 C10 109.4(5) . .
C11' C9 C10 135.1(7) . .
O4 C13 C15 107.0(5) . .
O4 C13 C16 112.7(5) . .
C15 C13 C16 112.1(6) . .
O4 C13 C14 107.5(5) . .
C15 C13 C14 108.4(6) . .
C16 C13 C14 108.9(6) . .
F30 C14 F28 108.5(7) . .
F30 C14 F29 109.0(7) . .
F28 C14 F29 107.2(6) . .
F30 C14 C13 113.7(6) . .
F28 C14 C13 111.0(6) . .
F29 C14 C13 107.2(7) . .
F33 C15 F31 107.5(7) . .
F33 C15 F32 106.7(7) . .
F31 C15 F32 108.9(6) . .
F33 C15 C13 110.6(6) . .
F31 C15 C13 113.2(7) . .
F32 C15 C13 109.6(7) . .
F34 C16 F35 109.4(7) . .
F34 C16 F36 107.7(7) . .
F35 C16 F36 107.7(7) . .
F34 C16 C13 111.3(6) . .
F35 C16 C13 111.8(7) . .
F36 C16 C13 108.8(6) . .
C4 F8 Li1 116.2(5) . .
C14 F29 Li1 110.2(5) . .
C15 F33 Li1 116.8(5) . .
C1 O1 Al1 143.9(4) . .
C1 O1 Li1 120.5(5) . .
Al1 O1 Li1 95.0(4) . .
C5 O2 Al1 151.3(5) . .
C9 O3 Al1 146.7(4) . .
C13 O4 Al1 145.3(4) . .
C13 O4 Li1 107.7(5) . .
Al1 O4 Li1 90.4(4) . .

loop_
_geom_bond_atom_site_label_1
_geom_bond_atom_site_label_2
_geom_bond_distance
_geom_bond_site_symmetry_2
Li1 O1 2.066(14) .
Li1 F8 2.127(13) .
Li1 F18 2.146(13) .
Li1 F22' 2.162(16) 1_655
Li1 F22 2.203(14) 1_655
Li1 O4 2.217(13) .
Li1 F33 2.247(14) .
Li1 F29 2.390(14) .
Li1 Al1 2.834(12) .
C5 O2 1.358(8) .
C5 C7 1.536(11) .
C5 C6 1.542(10) .
C5 C8 1.568(11) .
C6 F12 1.320(10) .
C6 F11 1.323(10) .
C6 F10 1.372(9) .
C7 F14 1.320(10) .
C7 F13 1.340(10) .
C7 F15 1.357(9) .
C8 F16 1.313(9) .
C8 F17 1.314(9) .
C8 F18 1.387(9) .
C10 F21 1.331(9) .
C10 F19 1.348(10) .
C10 F20 1.350(10) .
C10 C9 1.553(9) .
C11 F24 1.341(9) .
C11 F23 1.345(9) .
C11 F22 1.349(9) .
C11 C9 1.527(8) .
F22 Li1 2.203(14) 1_455
C12 F27 1.348(9) .
C12 F25 1.375(9) .
C12 F26 1.393(10) .
C12 C9 1.539(9) .
C10' F20' 1.338(12) .
C10' F19' 1.351(12) .
C10' F21' 1.353(12) .
C10' C9 1.536(11) .
C11' F22' 1.326(12) .
C11' F23' 1.330(12) .
C11' F24' 1.347(12) .
C11' C9 1.549(11) .
F22' Li1 2.162(16) 1_455
C12' F27' 1.364(12) .
C12' F25' 1.389(12) .
C12' F26' 1.409(12) .
C12' C9 1.532(11) .
Al1 O2 1.695(5) .
Al1 O3 1.706(5) .
Al1 O4 1.751(5) .
Al1 O1 1.769(5) .
C1 O1 1.393(7) .
C1 C2 1.544(11) .
C1 C4 1.556(10) .
C1 C3 1.563(10) .
C2 F3 1.304(10) .
C2 F2 1.333(10) .
C2 F1 1.350(8) .
C3 F4 1.293(10) .
C3 F6 1.329(9) .
C3 F5 1.334(9) .
C4 F9 1.308(9) .
C4 F7 1.316(9) .
C4 F8 1.355(9) .
C9 O3 1.370(7) .
C13 O4 1.380(7) .
C13 C15 1.530(11) .
C13 C16 1.534(10) .
C13 C14 1.569(10) .
C14 F30 1.301(9) .
C14 F28 1.351(10) .
C14 F29 1.361(11) .
C15 F33 1.333(10) .
C15 F31 1.334(9) .
C15 F32 1.343(9) .
C16 F34 1.317(10) .
C16 F35 1.326(9) .
C16 F36 1.343(10) .
